data_7134179
loop_
_publ_author_name
'Watanabe, Kosuke'
'Toya, Teruki'
'Toyota, Yuto'
'Kobayashi, Yoichi'
'Usuba, Junichi'
'Hijikata, Yuh'
'Matsuda, Ryotaro'
'Nishimura, Katsuyuki'
'Sugiyama, Haruki'
'Segawa, Yasutomo'

_publ_section_title
;
 Synthesis of fully fused tetrapyrazinoporphyrazine polymers bearing
 three-dimensional structures controlled by steric repulsion
;
_journal_name_full 'Chemical Communications'
_journal_paper_doi 10.1039/D4CC06293K
_journal_year 2025
_chemical_formula_moiety '2(C4 H9 N O), C30 H22 N10'
_chemical_formula_sum 'C38 H40 N12 O2'
_chemical_formula_weight 696.82
_space_group_crystal_system triclinic
_space_group_IT_number 2
_space_group_name_Hall '-P 1'
_space_group_name_H-M_alt 'P -1'
_atom_sites_solution_hydrogens geom
_atom_sites_solution_primary iterative
_audit_creation_date 2024-05-22
_audit_creation_method
;
Olex2 1.3
(compiled 2020.11.12 svn.r5f609507 for OlexSys, GUI svn.r6408)
;
_audit_update_record
;
2024-11-15 deposited with the CCDC.	2025-01-16 downloaded from the CCDC.
;
_cell_angle_alpha 107.517(5)
_cell_angle_beta 91.562(4)
_cell_angle_gamma 116.601(6)
_cell_formula_units_Z 1
_cell_length_a 9.9056(6)
_cell_length_b 10.0760(6)
_cell_length_c 10.9491(5)
_cell_measurement_reflns_used 4941
_cell_measurement_temperature 143
_cell_measurement_theta_max 31.2420
_cell_measurement_theta_min 2.4990
_cell_volume 914.85(11)
_computing_cell_refinement 'CrysAlisPro 1.171.41.93a (Rigaku OD, 2020)'
_computing_data_collection 'CrysAlisPro 1.171.41.93a (Rigaku OD, 2020)'
_computing_data_reduction 'CrysAlisPro 1.171.41.93a (Rigaku OD, 2020)'
_computing_molecular_graphics 'Olex2 1.3 (Dolomanov et al., 2009)'
_computing_publication_material 'Olex2 1.3 (Dolomanov et al., 2009)'
_computing_structure_refinement 'SHELXL 2018/3 (Sheldrick, 2015)'
_computing_structure_solution 'olex2.solve 1.3 (Bourhis et al., 2015)'
_diffrn_ambient_temperature 143
_diffrn_detector_area_resol_mean 10.0000
_diffrn_detector_type HyPix
_diffrn_measured_fraction_theta_full 0.999
_diffrn_measured_fraction_theta_max 0.829
_diffrn_measurement_details
;
List of Runs (angles in degrees, time in seconds):

  # Type    Start    End  Width  t~exp~   \w     \q     \k     \f   Frames
#--------------------------------------------------------------------------
  1  \w    -53.00  31.00   0.50    1.01    --   12.67 -31.00 -74.00  168
  2  \w    -52.00  -8.00   0.50    1.01    --  -11.26 -57.00-180.00   88
  3  \w     53.00  85.00   0.50    1.01    --   12.67 179.00-180.00   64
  4  \w    -84.00 -44.00   0.50    1.01    --  -11.26 179.00 120.00   80
  5  \w    -11.00  73.00   0.50    1.01    --   12.67  31.00  84.00  168
  6  \w    -15.00  80.00   0.50    1.01    --   12.67  77.00 120.00  190
  7  \w     16.00  50.00   0.50    1.01    --   12.67 -99.00   0.00   68
  8  \w     -9.00  52.00   0.50    1.01    --   12.67 -99.00 -60.00  122
  9  \w    -74.00 -48.00   0.50    1.01    --  -11.26-179.00-120.00   52
;
_diffrn_measurement_device 'four-circle diffractometer'
_diffrn_measurement_device_type 'ROD, Synergy Custom system, HyPix'
_diffrn_measurement_method '\w scans'
_diffrn_radiation_type MoK\a
_diffrn_radiation_wavelength 0.71073
_diffrn_reflns_av_R_equivalents 0.0461
_diffrn_reflns_av_unetI/netI 0.0623
_diffrn_reflns_Laue_measured_fraction_full 0.999
_diffrn_reflns_Laue_measured_fraction_max 0.829
_diffrn_reflns_limit_h_max 14
_diffrn_reflns_limit_h_min -11
_diffrn_reflns_limit_k_max 14
_diffrn_reflns_limit_k_min -14
_diffrn_reflns_limit_l_max 15
_diffrn_reflns_limit_l_min -14
_diffrn_reflns_number 13568
_diffrn_reflns_point_group_measured_fraction_full 0.999
_diffrn_reflns_point_group_measured_fraction_max 0.829
_diffrn_reflns_theta_full 25.000
_diffrn_reflns_theta_max 31.335
_diffrn_reflns_theta_min 2.532
_exptl_absorpt_coefficient_mu 0.083
_exptl_absorpt_correction_T_max 1.00000
_exptl_absorpt_correction_T_min 0.74774
_exptl_absorpt_correction_type multi-scan
_exptl_absorpt_process_details
;
CrysAlisPro 1.171.41.93a (Rigaku Oxford Diffraction, 2020)
Empirical absorption correction using spherical harmonics,
implemented in SCALE3 ABSPACK scaling algorithm.
;
_exptl_crystal_colour yellow
_exptl_crystal_colour_primary yellow
_exptl_crystal_density_diffrn 1.265
_exptl_crystal_description block
_exptl_crystal_F_000 368
_exptl_crystal_size_max 0.1
_exptl_crystal_size_mid 0.1
_exptl_crystal_size_min 0.1
_refine_diff_density_max 0.255
_refine_diff_density_min -0.235
_refine_diff_density_rms 0.047
_refine_ls_extinction_method none
_refine_ls_goodness_of_fit_ref 1.057
_refine_ls_hydrogen_treatment constr
_refine_ls_matrix_type full
_refine_ls_number_parameters 299
_refine_ls_number_reflns 4973
_refine_ls_number_restraints 0
_refine_ls_restrained_S_all 1.057
_refine_ls_R_factor_all 0.0860
_refine_ls_R_factor_gt 0.0539
_refine_ls_shift/su_max 0.000
_refine_ls_shift/su_mean 0.000
_refine_ls_structure_factor_coef Fsqd
_refine_ls_weighting_details 'w=1/[\s^2^(Fo^2^)+(0.0563P)^2^+0.0751P] where P=(Fo^2^+2Fc^2^)/3'
_refine_ls_weighting_scheme calc
_refine_ls_wR_factor_gt 0.1242
_refine_ls_wR_factor_ref 0.1379
_reflns_Friedel_coverage 0.000
_reflns_number_gt 3284
_reflns_number_total 4973
_reflns_threshold_expression 'I > 2\s(I)'
_cod_data_source_file d4cc06293k3.cif
_cod_data_source_block 3a
_cod_original_cell_volume 914.85(10)
_cod_database_code 7134179
_shelx_shelxl_version_number 2018/3
_shelx_space_group_comment
;
The symmetry employed for this shelxl refinement is uniquely defined
by the following loop, which should always be used as a source of
symmetry information in preference to the above space-group names.
They are only intended as comments.
;
_shelx_estimated_absorpt_t_max 0.992
_shelx_estimated_absorpt_t_min 0.992
_olex2_refinement_description
;
1. Fixed Uiso
 At 1.2 times of:
  All C(H) groups
 At 1.5 times of:
  All C(H,H,H) groups
2. Others
 Sof(O21)=Sof(C22)=Sof(C23)=Sof(H23A)=Sof(H23B)=Sof(H23C)=Sof(N24)=Sof(C26)=
 Sof(H26A)=Sof(H26B)=Sof(H26C)=Sof(C25)=Sof(H25A)=Sof(H25B)=Sof(H25C)=1-FVAR(1)
 Sof(O27)=Sof(C29)=Sof(H29A)=Sof(H29B)=Sof(H29C)=Sof(N30)=Sof(C32)=Sof(H32A)=
 Sof(H32B)=Sof(H32C)=Sof(C31)=Sof(H31A)=Sof(H31B)=Sof(H31C)=Sof(C28)=FVAR(1)
3.a Aromatic/amide H refined with riding coordinates:
 C15(H15), C18(H18)
3.b Idealised Me refined as rotating group:
 C14(H14A,H14B,H14C), C20(H20A,H20B,H20C), C29(H29A,H29B,H29C), C17(H17A,H17B,
 H17C), C32(H32A,H32B,H32C), C31(H31A,H31B,H31C), C23(H23A,H23B,H23C), C26(H26A,
 H26B,H26C), C25(H25A,H25B,H25C)
;
_olex2_submission_special_instructions 'No special instructions were received'
_oxdiff_exptl_absorpt_empirical_details
;
Empirical correction (ABSPACK) includes:
- Absorption correction using spherical harmonics
- Frame scaling
;

loop_
_space_group_symop_operation_xyz
'x, y, z'
'-x, -y, -z'

loop_
_atom_site_label
_atom_site_type_symbol
_atom_site_fract_x
_atom_site_fract_y
_atom_site_fract_z
_atom_site_U_iso_or_equiv
_atom_site_adp_type
_atom_site_occupancy
_atom_site_site_symmetry_order
_atom_site_calc_flag
_atom_site_refinement_flags_posn
_atom_site_refinement_flags_adp
_atom_site_refinement_flags_occupancy
_atom_site_disorder_assembly
_atom_site_disorder_group
O27 O 0.3018(17) 0.1451(15) 0.2821(13) 0.0362(17) Uani 0.687(6) 1 d . . P A 1
N4 N 0.19939(13) 0.37190(14) 0.51909(11) 0.0237(3) Uani 1 1 d . . . . .
N11 N 0.55012(13) 0.55621(13) 0.39777(10) 0.0217(3) Uani 1 1 d . . . . .
N7 N 0.29775(13) 0.46247(13) 0.30488(10) 0.0232(3) Uani 1 1 d . . . . .
N1 N -0.18400(16) 0.26060(17) 0.44482(14) 0.0402(4) Uani 1 1 d . . . . .
N10 N -0.05031(16) 0.33187(18) 0.11822(13) 0.0426(4) Uani 1 1 d . . . . .
C12 C 0.60351(15) 0.62518(16) 0.29746(12) 0.0219(3) Uani 1 1 d . . . . .
C3 C 0.09980(16) 0.35420(16) 0.42027(13) 0.0236(3) Uani 1 1 d . . . . .
C13 C 0.61240(16) 0.77130(16) 0.31345(12) 0.0228(3) Uani 1 1 d . . . . .
C6 C 0.39530(16) 0.48311(16) 0.40097(12) 0.0214(3) Uani 1 1 d . . . . .
C8 C 0.14766(16) 0.39336(16) 0.31332(13) 0.0238(3) Uani 1 1 d . . . . .
C2 C -0.05855(17) 0.29841(17) 0.43420(13) 0.0272(3) Uani 1 1 d . . . . .
C5 C 0.34415(16) 0.43067(15) 0.50767(12) 0.0210(3) Uani 1 1 d . . . . .
C15 C 0.67298(17) 0.83962(17) 0.22064(13) 0.0269(3) Uani 1 1 d . . . . .
H15 H 0.682261 0.940298 0.229760 0.032 Uiso 1 1 calc R U . . .
C14 C 0.55681(18) 0.85256(18) 0.42290(13) 0.0284(3) Uani 1 1 d . . . . .
H14A H 0.444664 0.805092 0.401424 0.043 Uiso 1 1 calc R U . . .
H14B H 0.603788 0.965547 0.435245 0.043 Uiso 1 1 calc R U . . .
H14C H 0.585743 0.840027 0.503389 0.043 Uiso 1 1 calc R U . . .
C9 C 0.03844(17) 0.36097(17) 0.20458(14) 0.0279(3) Uani 1 1 d . . . . .
C19 C 0.64336(16) 0.54291(17) 0.19100(13) 0.0258(3) Uani 1 1 d . . . . .
C16 C 0.71999(17) 0.76537(19) 0.11567(13) 0.0287(3) Uani 1 1 d . . . . .
C18 C 0.70152(18) 0.61617(19) 0.10106(13) 0.0300(3) Uani 1 1 d . . . . .
H18 H 0.729427 0.562492 0.027428 0.036 Uiso 1 1 calc R U . . .
C20 C 0.6257(2) 0.38211(18) 0.17418(16) 0.0366(4) Uani 1 1 d . . . . .
H20A H 0.710839 0.393583 0.231585 0.055 Uiso 1 1 calc R U . . .
H20B H 0.626620 0.329232 0.083279 0.055 Uiso 1 1 calc R U . . .
H20C H 0.527960 0.318562 0.196692 0.055 Uiso 1 1 calc R U . . .
C29 C 0.3625(9) -0.0507(8) 0.1485(7) 0.043(2) Uani 0.687(6) 1 d . . P A 1
H29A H 0.296482 -0.122813 0.063214 0.064 Uiso 0.687(6) 1 calc R U P A 1
H29B H 0.401844 -0.106183 0.186182 0.064 Uiso 0.687(6) 1 calc R U P A 1
H29C H 0.448942 0.040960 0.137902 0.064 Uiso 0.687(6) 1 calc R U P A 1
N30 N 0.1489(3) -0.1073(3) 0.26710(19) 0.0307(7) Uani 0.687(6) 1 d . . P A 1
C17 C 0.7947(2) 0.8473(2) 0.02235(16) 0.0442(5) Uani 1 1 d . . . . .
H17A H 0.786635 0.944583 0.040829 0.066 Uiso 1 1 calc R U . . .
H17B H 0.742725 0.776702 -0.067394 0.066 Uiso 1 1 calc R U . . .
H17C H 0.903389 0.873789 0.032997 0.066 Uiso 1 1 calc R U . . .
C32 C 0.0595(9) -0.0524(9) 0.3557(6) 0.0400(19) Uani 0.687(6) 1 d . . P A 1
H32A H -0.031974 -0.144325 0.360331 0.060 Uiso 0.687(6) 1 calc R U P A 1
H32B H 0.028001 0.011490 0.322394 0.060 Uiso 0.687(6) 1 calc R U P A 1
H32C H 0.123329 0.011870 0.442996 0.060 Uiso 0.687(6) 1 calc R U P A 1
C31 C 0.1117(6) -0.2722(6) 0.2239(4) 0.0354(9) Uani 0.687(6) 1 d . . P A 1
H31A H 0.180350 -0.285874 0.279202 0.053 Uiso 0.687(6) 1 calc R U P A 1
H31B H 0.124489 -0.305910 0.133165 0.053 Uiso 0.687(6) 1 calc R U P A 1
H31C H 0.004829 -0.336718 0.229942 0.053 Uiso 0.687(6) 1 calc R U P A 1
C28 C 0.2696(4) 0.0055(3) 0.2390(2) 0.0266(7) Uani 0.687(6) 1 d . . P A 1
O21 O 0.275(4) 0.145(3) 0.290(3) 0.040(5) Uani 0.313(6) 1 d . . P A 2
C22 C 0.2003(9) -0.0012(10) 0.2787(6) 0.0386(18) Uani 0.313(6) 1 d . . P A 2
C23 C 0.0744(19) -0.0597(19) 0.3536(15) 0.045(4) Uani 0.313(6) 1 d . . P A 2
H23A H 0.051992 0.026116 0.398622 0.068 Uiso 0.313(6) 1 calc R U P A 2
H23B H 0.107479 -0.094266 0.417761 0.068 Uiso 0.313(6) 1 calc R U P A 2
H23C H -0.018414 -0.148973 0.293084 0.068 Uiso 0.313(6) 1 calc R U P A 2
N24 N 0.2422(7) -0.1045(7) 0.2130(5) 0.0432(19) Uani 0.313(6) 1 d . . P A 2
C26 C 0.157(2) -0.2778(16) 0.1949(12) 0.068(5) Uani 0.313(6) 1 d . . P A 2
H26A H 0.127145 -0.289940 0.277086 0.103 Uiso 0.313(6) 1 calc R U P A 2
H26B H 0.223500 -0.325600 0.168681 0.103 Uiso 0.313(6) 1 calc R U P A 2
H26C H 0.064562 -0.330848 0.127045 0.103 Uiso 0.313(6) 1 calc R U P A 2
C25 C 0.376(2) -0.047(2) 0.1540(14) 0.047(5) Uani 0.313(6) 1 d . . P A 2
H25A H 0.456256 0.054279 0.215495 0.070 Uiso 0.313(6) 1 calc R U P A 2
H25B H 0.347399 -0.031926 0.074595 0.070 Uiso 0.313(6) 1 calc R U P A 2
H25C H 0.413497 -0.124307 0.131760 0.070 Uiso 0.313(6) 1 calc R U P A 2

loop_
_atom_site_aniso_label
_atom_site_aniso_U_11
_atom_site_aniso_U_22
_atom_site_aniso_U_33
_atom_site_aniso_U_23
_atom_site_aniso_U_13
_atom_site_aniso_U_12
O27 0.049(4) 0.0284(19) 0.032(2) 0.0090(15) 0.014(2) 0.020(2)
N4 0.0194(6) 0.0226(6) 0.0288(6) 0.0099(5) 0.0072(5) 0.0091(5)
N11 0.0197(6) 0.0235(6) 0.0242(6) 0.0120(5) 0.0078(5) 0.0096(5)
N7 0.0203(6) 0.0218(6) 0.0268(6) 0.0093(5) 0.0050(5) 0.0091(5)
N1 0.0268(8) 0.0443(9) 0.0509(8) 0.0211(7) 0.0119(6) 0.0151(7)
N10 0.0326(8) 0.0526(9) 0.0403(8) 0.0157(7) 0.0019(6) 0.0192(7)
C12 0.0193(7) 0.0236(7) 0.0223(6) 0.0109(6) 0.0068(5) 0.0078(6)
C3 0.0201(7) 0.0200(7) 0.0297(7) 0.0088(6) 0.0056(5) 0.0088(6)
C13 0.0199(7) 0.0240(7) 0.0233(6) 0.0086(6) 0.0046(5) 0.0092(6)
C6 0.0201(7) 0.0191(7) 0.0247(7) 0.0077(5) 0.0076(5) 0.0091(6)
C8 0.0216(7) 0.0207(7) 0.0282(7) 0.0085(6) 0.0046(5) 0.0095(6)
C2 0.0221(8) 0.0260(8) 0.0318(7) 0.0115(6) 0.0050(6) 0.0093(6)
C5 0.0207(7) 0.0182(7) 0.0236(7) 0.0072(5) 0.0056(5) 0.0089(6)
C15 0.0264(8) 0.0272(8) 0.0297(7) 0.0140(6) 0.0062(6) 0.0124(6)
C14 0.0312(8) 0.0272(8) 0.0289(7) 0.0097(6) 0.0106(6) 0.0156(7)
C9 0.0219(7) 0.0282(8) 0.0328(8) 0.0113(6) 0.0064(6) 0.0108(6)
C19 0.0213(7) 0.0261(8) 0.0273(7) 0.0073(6) 0.0062(5) 0.0102(6)
C16 0.0253(8) 0.0361(8) 0.0253(7) 0.0151(6) 0.0075(6) 0.0124(7)
C18 0.0295(8) 0.0370(9) 0.0238(7) 0.0092(6) 0.0111(6) 0.0168(7)
C20 0.0417(10) 0.0278(8) 0.0413(9) 0.0102(7) 0.0167(7) 0.0181(8)
C29 0.035(3) 0.035(3) 0.052(4) 0.015(3) 0.006(2) 0.011(2)
N30 0.0352(14) 0.0220(13) 0.0333(11) 0.0096(9) 0.0075(9) 0.0122(11)
C17 0.0517(11) 0.0533(11) 0.0404(9) 0.0297(9) 0.0232(8) 0.0264(10)
C32 0.042(3) 0.049(4) 0.036(3) 0.019(2) 0.022(2) 0.025(3)
C31 0.0476(19) 0.0187(15) 0.031(2) 0.0039(15) 0.0010(15) 0.0115(13)
C28 0.0320(16) 0.0234(17) 0.0226(12) 0.0085(11) 0.0026(10) 0.0115(12)
O21 0.059(11) 0.027(4) 0.042(5) 0.021(4) 0.021(5) 0.022(5)
C22 0.036(4) 0.049(5) 0.031(3) 0.020(3) 0.003(3) 0.018(4)
C23 0.022(5) 0.019(5) 0.079(9) 0.004(5) -0.014(5) 0.007(4)
N24 0.057(4) 0.030(3) 0.041(3) 0.009(2) 0.006(3) 0.022(3)
C26 0.152(14) 0.036(4) 0.027(4) 0.012(3) 0.016(6) 0.052(7)
C25 0.086(11) 0.065(11) 0.026(6) 0.016(6) 0.032(6) 0.065(9)

loop_
_atom_type_symbol
_atom_type_description
_atom_type_scat_dispersion_real
_atom_type_scat_dispersion_imag
_atom_type_scat_source
C C 0.0033 0.0016 'International Tables Vol C Tables 4.2.6.8 and 6.1.1.4'
H H 0.0000 0.0000 'International Tables Vol C Tables 4.2.6.8 and 6.1.1.4'
N N 0.0061 0.0033 'International Tables Vol C Tables 4.2.6.8 and 6.1.1.4'
O O 0.0106 0.0060 'International Tables Vol C Tables 4.2.6.8 and 6.1.1.4'

loop_
_geom_angle_atom_site_label_1
_geom_angle_atom_site_label_2
_geom_angle_atom_site_label_3
_geom_angle
_geom_angle_site_symmetry_1
_geom_angle_site_symmetry_3
_geom_angle_publ_flag
C5 N4 C3 116.14(11) . . ?
C6 N11 C12 120.01(11) . . ?
C6 N11 C5 120.17(10) . 2_666 ?
C5 N11 C12 119.79(11) 2_666 . ?
C6 N7 C8 116.51(11) . . ?
C13 C12 N11 117.95(12) . . ?
C13 C12 C19 123.06(12) . . ?
C19 C12 N11 118.98(12) . . ?
N4 C3 C8 121.97(13) . . ?
N4 C3 C2 117.14(11) . . ?
C8 C3 C2 120.84(12) . . ?
C12 C13 C15 116.92(13) . . ?
C12 C13 C14 122.50(12) . . ?
C15 C13 C14 120.56(13) . . ?
N11 C6 C5 120.00(12) . . ?
N7 C6 N11 118.51(11) . . ?
N7 C6 C5 121.49(12) . . ?
N7 C8 C3 121.93(12) . . ?
N7 C8 C9 117.08(12) . . ?
C3 C8 C9 120.99(13) . . ?
N1 C2 C3 176.71(16) . . ?
N4 C5 N11 118.69(11) . 2_666 ?
N4 C5 C6 121.63(12) . . ?
N11 C5 C6 119.68(12) 2_666 . ?
C13 C15 H15 118.9 . . ?
C16 C15 C13 122.17(14) . . ?
C16 C15 H15 118.9 . . ?
C13 C14 H14A 109.5 . . ?
C13 C14 H14B 109.5 . . ?
C13 C14 H14C 109.5 . . ?
H14A C14 H14B 109.5 . . ?
H14A C14 H14C 109.5 . . ?
H14B C14 H14C 109.5 . . ?
N10 C9 C8 178.46(16) . . ?
C12 C19 C20 121.50(12) . . ?
C18 C19 C12 117.33(13) . . ?
C18 C19 C20 121.17(13) . . ?
C15 C16 C18 118.43(13) . . ?
C15 C16 C17 120.76(15) . . ?
C18 C16 C17 120.78(14) . . ?
C19 C18 H18 119.0 . . ?
C16 C18 C19 121.96(13) . . ?
C16 C18 H18 119.0 . . ?
C19 C20 H20A 109.5 . . ?
C19 C20 H20B 109.5 . . ?
C19 C20 H20C 109.5 . . ?
H20A C20 H20B 109.5 . . ?
H20A C20 H20C 109.5 . . ?
H20B C20 H20C 109.5 . . ?
H29A C29 H29B 109.5 . . ?
H29A C29 H29C 109.5 . . ?
H29B C29 H29C 109.5 . . ?
C28 C29 H29A 109.5 . . ?
C28 C29 H29B 109.5 . . ?
C28 C29 H29C 109.5 . . ?
C31 N30 C32 119.6(4) . . ?
C28 N30 C32 116.5(4) . . ?
C28 N30 C31 123.8(3) . . ?
C16 C17 H17A 109.5 . . ?
C16 C17 H17B 109.5 . . ?
C16 C17 H17C 109.5 . . ?
H17A C17 H17B 109.5 . . ?
H17A C17 H17C 109.5 . . ?
H17B C17 H17C 109.5 . . ?
N30 C32 H32A 109.5 . . ?
N30 C32 H32B 109.5 . . ?
N30 C32 H32C 109.5 . . ?
H32A C32 H32B 109.5 . . ?
H32A C32 H32C 109.5 . . ?
H32B C32 H32C 109.5 . . ?
N30 C31 H31A 109.5 . . ?
N30 C31 H31B 109.5 . . ?
N30 C31 H31C 109.5 . . ?
H31A C31 H31B 109.5 . . ?
H31A C31 H31C 109.5 . . ?
H31B C31 H31C 109.5 . . ?
O27 C28 C29 121.4(8) . . ?
O27 C28 N30 122.0(8) . . ?
N30 C28 C29 116.6(4) . . ?
O21 C22 C23 122.2(17) . . ?
O21 C22 N24 121.2(17) . . ?
N24 C22 C23 116.1(10) . . ?
C22 C23 H23A 109.5 . . ?
C22 C23 H23B 109.5 . . ?
C22 C23 H23C 109.5 . . ?
H23A C23 H23B 109.5 . . ?
H23A C23 H23C 109.5 . . ?
H23B C23 H23C 109.5 . . ?
C22 N24 C26 123.4(8) . . ?
C22 N24 C25 117.4(9) . . ?
C25 N24 C26 119.2(8) . . ?
N24 C26 H26A 109.5 . . ?
N24 C26 H26B 109.5 . . ?
N24 C26 H26C 109.5 . . ?
H26A C26 H26B 109.5 . . ?
H26A C26 H26C 109.5 . . ?
H26B C26 H26C 109.5 . . ?
N24 C25 H25A 109.5 . . ?
N24 C25 H25B 109.5 . . ?
N24 C25 H25C 109.5 . . ?
H25A C25 H25B 109.5 . . ?
H25A C25 H25C 109.5 . . ?
H25B C25 H25C 109.5 . . ?

loop_
_geom_bond_atom_site_label_1
_geom_bond_atom_site_label_2
_geom_bond_distance
_geom_bond_site_symmetry_2
_geom_bond_publ_flag
O27 C28 1.223(13) . ?
N4 C3 1.3579(18) . ?
N4 C5 1.3101(17) . ?
N11 C12 1.4598(16) . ?
N11 C6 1.3793(17) . ?
N11 C5 1.3859(17) 2_666 ?
N7 C6 1.3103(17) . ?
N7 C8 1.3501(18) . ?
N1 C2 1.1460(19) . ?
N10 C9 1.1444(19) . ?
C12 C13 1.3906(19) . ?
C12 C19 1.3921(19) . ?
C3 C8 1.3758(19) . ?
C3 C2 1.440(2) . ?
C13 C15 1.3968(19) . ?
C13 C14 1.5029(19) . ?
C6 C5 1.4370(18) . ?
C8 C9 1.440(2) . ?
C15 H15 0.9500 . ?
C15 C16 1.386(2) . ?
C14 H14A 0.9800 . ?
C14 H14B 0.9800 . ?
C14 H14C 0.9800 . ?
C19 C18 1.3908(19) . ?
C19 C20 1.501(2) . ?
C16 C18 1.388(2) . ?
C16 C17 1.508(2) . ?
C18 H18 0.9500 . ?
C20 H20A 0.9800 . ?
C20 H20B 0.9800 . ?
C20 H20C 0.9800 . ?
C29 H29A 0.9800 . ?
C29 H29B 0.9800 . ?
C29 H29C 0.9800 . ?
C29 C28 1.526(8) . ?
N30 C32 1.482(8) . ?
N30 C31 1.445(6) . ?
N30 C28 1.353(4) . ?
C17 H17A 0.9800 . ?
C17 H17B 0.9800 . ?
C17 H17C 0.9800 . ?
C32 H32A 0.9800 . ?
C32 H32B 0.9800 . ?
C32 H32C 0.9800 . ?
C31 H31A 0.9800 . ?
C31 H31B 0.9800 . ?
C31 H31C 0.9800 . ?
O21 C22 1.28(3) . ?
C22 C23 1.504(18) . ?
C22 N24 1.314(11) . ?
C23 H23A 0.9800 . ?
C23 H23B 0.9800 . ?
C23 H23C 0.9800 . ?
N24 C26 1.505(15) . ?
N24 C25 1.444(17) . ?
C26 H26A 0.9800 . ?
C26 H26B 0.9800 . ?
C26 H26C 0.9800 . ?
C25 H25A 0.9800 . ?
C25 H25B 0.9800 . ?
C25 H25C 0.9800 . ?

loop_
_geom_torsion_atom_site_label_1
_geom_torsion_atom_site_label_2
_geom_torsion_atom_site_label_3
_geom_torsion_atom_site_label_4
_geom_torsion
_geom_torsion_site_symmetry_1
_geom_torsion_site_symmetry_2
_geom_torsion_site_symmetry_3
_geom_torsion_site_symmetry_4
_geom_torsion_publ_flag
N4 C3 C8 N7 -5.0(2) . . . . ?
N4 C3 C8 C9 174.61(13) . . . . ?
N11 C12 C13 C15 176.05(12) . . . . ?
N11 C12 C13 C14 -5.35(19) . . . . ?
N11 C12 C19 C18 -176.63(12) . . . . ?
N11 C12 C19 C20 2.9(2) . . . . ?
N11 C6 C5 N4 174.69(12) . . . . ?
N11 C6 C5 N11 -4.5(2) . . . 2_666 ?
N7 C6 C5 N4 -5.7(2) . . . . ?
N7 C6 C5 N11 175.10(12) . . . 2_666 ?
C12 N11 C6 N7 7.17(18) . . . . ?
C12 N11 C6 C5 -173.19(12) . . . . ?
C12 C13 C15 C16 1.1(2) . . . . ?
C12 C19 C18 C16 0.1(2) . . . . ?
C3 N4 C5 N11 -176.71(11) . . . 2_666 ?
C3 N4 C5 C6 4.06(19) . . . . ?
C13 C12 C19 C18 3.2(2) . . . . ?
C13 C12 C19 C20 -177.29(14) . . . . ?
C13 C15 C16 C18 2.0(2) . . . . ?
C13 C15 C16 C17 -175.85(15) . . . . ?
C6 N11 C12 C13 77.93(16) . . . . ?
C6 N11 C12 C19 -102.23(15) . . . . ?
C6 N7 C8 C3 3.4(2) . . . . ?
C6 N7 C8 C9 -176.23(12) . . . . ?
C8 N7 C6 N11 -178.69(12) . . . . ?
C8 N7 C6 C5 1.68(19) . . . . ?
C2 C3 C8 N7 172.42(13) . . . . ?
C2 C3 C8 C9 -8.0(2) . . . . ?
C5 N4 C3 C8 1.0(2) . . . . ?
C5 N4 C3 C2 -176.51(12) . . . . ?
C5 N11 C12 C13 -99.82(15) 2_666 . . . ?
C5 N11 C12 C19 80.02(16) 2_666 . . . ?
C5 N11 C6 N7 -175.09(12) 2_666 . . . ?
C5 N11 C6 C5 4.6(2) 2_666 . . . ?
C15 C16 C18 C19 -2.6(2) . . . . ?
C14 C13 C15 C16 -177.53(13) . . . . ?
C19 C12 C13 C15 -3.8(2) . . . . ?
C19 C12 C13 C14 174.82(13) . . . . ?
C20 C19 C18 C16 -179.40(14) . . . . ?
C17 C16 C18 C19 175.21(15) . . . . ?
C32 N30 C28 O27 -1.5(9) . . . . ?
C32 N30 C28 C29 179.6(5) . . . . ?
C31 N30 C28 O27 -176.7(8) . . . . ?
C31 N30 C28 C29 4.4(5) . . . . ?
O21 C22 N24 C26 -178.7(18) . . . . ?
O21 C22 N24 C25 0(2) . . . . ?
C23 C22 N24 C26 8.9(12) . . . . ?
C23 C22 N24 C25 -172.3(11) . . . . ?
